data_7013020
loop_
_publ_author_name
'Cronje, Stephanie'
'Raubenheimer, Helgard G.'
'Spies, Hendrik S. C.'
'Esterhuysen, Catharine'
'Schmidbaur, Hubert'
'Schier, Annette'
'Kruger, Gert J.'

_publ_section_title
;
 Synthesis and characterisation of N-coordinated pentafluorophenyl
 gold(i) thiazole-derived complexes and an unusual self-assembly to
 form a tetrameric gold(i) complexElectronic supplementary information
 (ESI) available: Characterisation data for 1. See
 http://www.rsc.org/suppdata/dt/b3/b303625a/
;
_journal_issue 14
_journal_name_full 'Dalton Transactions'
_journal_page_first 2859
_journal_paper_doi 10.1039/b303625a
_journal_year 2003
_chemical_formula_moiety 'C10 H5 Au F5 N S'
_chemical_formula_sum 'C10 H5 Au F5 N S'
_chemical_formula_weight 463.18
_chemical_name_common (4-methylthiazole-kappaN)pentafluorophenylgold(i)
_chemical_name_systematic
;
(4-methylthiazole-\kN)pentafluorophenylgold(I)
;
_chemical_temperature_decomposition 331.15
_space_group_IT_number 14
_symmetry_cell_setting monoclinic
_symmetry_space_group_name_Hall '-P 2yab'
_symmetry_space_group_name_H-M 'P 1 21/a 1'
_atom_sites_solution_hydrogens geom
_atom_sites_solution_primary direct
_atom_sites_solution_secondary difmap
_audit_creation_method SHELXL-97
_cell_angle_alpha 90.00
_cell_angle_beta 115.528(17)
_cell_angle_gamma 90.00
_cell_formula_units_Z 4
_cell_length_a 7.5140(15)
_cell_length_b 21.352(3)
_cell_length_c 8.1590(13)
_cell_measurement_reflns_used 24
_cell_measurement_temperature 293(2)
_cell_measurement_theta_max 17
_cell_measurement_theta_min 2
_cell_volume 1181.2(4)
_computing_cell_refinement 'CAD-4 Software'
_computing_data_collection 'CAD-4 Software (Enraf-Nonius, 1989)'
_computing_data_reduction 'CAD-4 Software'
_computing_molecular_graphics 'ORTEP-III for Windows (Farrugia,1997)'
_computing_publication_material Xtal
_computing_structure_refinement 'Xtal (Hall et al., 1995)'
_computing_structure_solution 'Xtal (Hall et al., 1995)'
_diffrn_ambient_temperature 293(2)
_diffrn_measured_fraction_theta_full 0.997
_diffrn_measured_fraction_theta_max 0.997
_diffrn_measurement_device_type 'Enraf-Nonius CAD-4F'
_diffrn_measurement_method \w--2\q
_diffrn_radiation_monochromator graphite
_diffrn_radiation_source 'fine-focus sealed tube'
_diffrn_radiation_type MoK\a
_diffrn_radiation_wavelength 0.71073
_diffrn_reflns_av_R_equivalents 0.0430
_diffrn_reflns_av_sigmaI/netI 0.0630
_diffrn_reflns_limit_h_max 11
_diffrn_reflns_limit_h_min 0
_diffrn_reflns_limit_k_max 0
_diffrn_reflns_limit_k_min -30
_diffrn_reflns_limit_l_max 10
_diffrn_reflns_limit_l_min -11
_diffrn_reflns_number 3443
_diffrn_reflns_theta_full 30.00
_diffrn_reflns_theta_max 30.00
_diffrn_reflns_theta_min 3.00
_diffrn_standards_decay_% 0
_diffrn_standards_interval_time 3600
_diffrn_standards_number 3
_exptl_absorpt_coefficient_mu 12.674
_exptl_absorpt_correction_T_max 0.14
_exptl_absorpt_correction_T_min 0.08
_exptl_absorpt_correction_type psi-scan
_exptl_absorpt_process_details '(North et al., 1968)'
_exptl_crystal_colour colourless
_exptl_crystal_density_diffrn 2.604
_exptl_crystal_density_method 'not measured'
_exptl_crystal_description needles
_exptl_crystal_F_000 848
_exptl_crystal_size_max 0.23
_exptl_crystal_size_mid 0.18
_exptl_crystal_size_min 0.15
_refine_diff_density_max 0.410
_refine_diff_density_min -0.295
_refine_diff_density_rms 0.060
_refine_ls_extinction_method none
_refine_ls_goodness_of_fit_ref 2.618
_refine_ls_hydrogen_treatment mixed
_refine_ls_matrix_type full
_refine_ls_number_parameters 163
_refine_ls_number_reflns 2521
_refine_ls_number_restraints 0
_refine_ls_restrained_S_all 2.618
_refine_ls_R_factor_gt 0.055
_refine_ls_shift/su_max 0.034
_refine_ls_shift/su_mean 0.010
_refine_ls_structure_factor_coef Fsqd
_refine_ls_weighting_details '??calc w=1/[\s^2^(Fo^2^)+(0.1000P)^2^+0.0000P] where P=(Fo^2^+2Fc^2^)/3'
_refine_ls_weighting_scheme calc
_refine_ls_wR_factor_gt 0.043
_refine_ls_wR_factor_ref 0.039
_reflns_number_gt 2521
_reflns_number_total 3443
_reflns_threshold_expression >3sigma(I)
_cod_data_source_file b303625a.txt
_cod_data_source_block 2
_cod_depositor_comments
;
The following automatic conversions were performed:
'_symmetry_cell_setting' value 'Monoclinic' changed to 'monoclinic'
according to '/home/adriana/struct/CIF-dictionaries/cif_core.dic'
dictionary named 'cif_core.dic' version 2.4.1 from 2010-06-29.

Automatic conversion script
Id: cif_fix_enum 1555 2011-01-17 13:19:09Z saulius 

The following automatic conversions were performed:

'_chemical_melting_point' tag was changed to
'_chemical_temperature_decomposition' since the value had been given
as '58\% decomposed'. The value '58\% decomposed' was changed to
'331.15' - it was converted from degrees Celsius(C) to Kelvins(K).

Automatic conversion script
Id: cif_fix_values 1569 2011-02-09 13:29:24Z adriana 
;
_cod_original_cell_volume 1181.2(3)
_cod_original_sg_symbol_H-M P21/a
_cod_database_code 7013020

loop_
_symmetry_equiv_pos_as_xyz
'x, y, z'
'-x+1/2, y+1/2, -z'
'-x, -y, -z'
'x-1/2, -y-1/2, z'

loop_
_atom_site_label
_atom_site_type_symbol
_atom_site_fract_x
_atom_site_fract_y
_atom_site_fract_z
_atom_site_U_iso_or_equiv
_atom_site_adp_type
_atom_site_occupancy
_atom_site_symmetry_multiplicity
_atom_site_calc_flag
_atom_site_refinement_flags
_atom_site_disorder_assembly
_atom_site_disorder_group
Au Au 0.45113(7) 0.52754(2) 0.66815(7) 0.0504(2) Uani 1 1 d . . .
S1 S 0.0592(6) 0.6677(2) 0.2562(5) 0.081(2) Uani 1 1 d . . .
N1 N 0.314(2) 0.6022(4) 0.496(1) 0.056(5) Uani 1 1 d . . .
C1 C 0.138(2) 0.5994(5) 0.373(2) 0.066(7) Uani 1 1 d . . .
C2 C 0.279(2) 0.7021(5) 0.394(2) 0.070(7) Uani 1 1 d . . .
C3 C 0.400(2) 0.6624(5) 0.513(2) 0.058(6) Uani 1 1 d . . .
C4 C 0.600(2) 0.6727(5) 0.653(2) 0.09(1) Uani 1 1 d . . .
C5 C 0.583(2) 0.4614(5) 0.855(1) 0.051(5) Uani 1 1 d . . .
C6 C 0.751(2) 0.4714(5) 0.995(2) 0.053(5) Uani 1 1 d . . .
C7 C 0.854(2) 0.4291(5) 1.133(2) 0.061(6) Uani 1 1 d . . .
C8 C 0.772(2) 0.3690(5) 1.116(2) 0.064(7) Uani 1 1 d . . .
C9 C 0.605(2) 0.3556(5) 0.970(2) 0.061(7) Uani 1 1 d . . .
C10 C 0.512(2) 0.4002(5) 0.843(2) 0.054(6) Uani 1 1 d . . .
F1 F 0.835(1) 0.5299(3) 1.027(1) 0.070(3) Uani 1 1 d . . .
F2 F 1.022(1) 0.4438(3) 1.284(1) 0.085(4) Uani 1 1 d . . .
F3 F 0.869(1) 0.3261(3) 1.246(1) 0.092(5) Uani 1 1 d . . .
F4 F 0.530(1) 0.2966(3) 0.954(1) 0.099(5) Uani 1 1 d . . .
F5 F 0.342(1) 0.3825(3) 0.705(1) 0.084(4) Uani 1 1 d . . .
H1 H .06127 .56437 .34641 .08000 Uiso 1 1 d . . .
H2 H .30683 .74327 .38339 .08000 Uiso 1 1 d . . .
H41 H .69043 .64244 .65036 .08000 Uiso 1 1 d . . .
H42 H .60047 .67031 .77593 .08000 Uiso 1 1 d . . .
H43 H .64246 .71414 .64245 .08000 Uiso 1 1 d . . .

loop_
_atom_site_aniso_label
_atom_site_aniso_U_11
_atom_site_aniso_U_22
_atom_site_aniso_U_33
_atom_site_aniso_U_23
_atom_site_aniso_U_13
_atom_site_aniso_U_12
Au .0540(3) .0465(2) .0535(3) .0021(3) .0259(2) -.0046(2)
S1 .076(3) .078(2) .093(3) .025(2) .041(2) .022(2)
N1 .071(8) .061(6) .034(5) .005(5) .021(5) .000(5)
C1 .07(1) .061(7) .059(9) .004(7) .020(8) .009(6)
C2 .08(1) .050(7) .09(1) .012(7) .047(9) .015(7)
C3 .07(1) .053(7) .066(9) -.014(7) .046(8) -.016(6)
C4 .09(1) .060(8) .15(2) -.018(8) .06(1) -.008(9)
C5 .061(8) .060(7) .026(6) .008(6) .013(6) -.002(5)
C6 .061(8) .042(5) .056(7) .001(6) .027(6) -.002(6)
C7 .065(9) .050(7) .067(9) .001(6) .028(8) -.008(6)
C8 .08(1) .051(7) .068(9) .019(7) .037(8) .016(7)
C9 .08(1) .042(6) .08(1) -.008(6) .046(9) -.010(6)
C10 .057(9) .064(7) .048(7) -.014(6) .030(7) -.007(6)
F1 .071(5) .048(3) .080(5) -.010(4) .023(4) .006(4)
F2 .080(6) .072(4) .072(6) .011(4) .006(5) .010(4)
F3 .120(7) .065(4) .096(6) .019(4) .051(6) .025(4)
F4 .141(8) .047(4) .123(7) -.028(4) .071(6) -.009(4)
F5 .081(6) .075(5) .097(6) -.029(4) .040(5) -.016(4)

loop_
_atom_type_symbol
_atom_type_description
_atom_type_scat_dispersion_real
_atom_type_scat_dispersion_imag
_atom_type_scat_source
C C 0.0033 0.0016 'International Tables Vol C Tables 4.2.6.8 and 6.1.1.4'
H H 0.0000 0.0000 'International Tables Vol C Tables 4.2.6.8 and 6.1.1.4'
F F 0.0171 0.0103 'International Tables Vol C Tables 4.2.6.8 and 6.1.1.4'
N N 0.0061 0.0033 'International Tables Vol C Tables 4.2.6.8 and 6.1.1.4'
S S 0.1246 0.1234 'International Tables Vol C Tables 4.2.6.8 and 6.1.1.4'
Au Au -2.0133 8.8022 'International Tables Vol C Tables 4.2.6.8 and 6.1.1.4'

loop_
_geom_angle_atom_site_label_1
_geom_angle_atom_site_label_2
_geom_angle_atom_site_label_3
_geom_angle
_geom_angle_site_symmetry_1
_geom_angle_site_symmetry_3
_geom_angle_publ_flag
N1 Au C5 174.0(4) . . ?
C1 S1 C2 89.7(6) . . ?
Au N1 C1 122.6(8) . . ?
Au N1 C3 123.7(7) . . ?
C1 N1 C3 113.5(9) . . ?
S1 C1 N1 113.1(9) . . ?
S1 C1 H1 122(1) . . ?
N1 C1 H1 124(1) . . ?
S1 C2 C3 112.0(9) . . ?
S1 C2 H2 123(1) . . ?
C3 C2 H2 125(1) . . ?
N1 C3 C2 112(1) . . ?
N1 C3 C4 119(1) . . ?
C2 C3 C4 129(1) . . ?
C3 C4 H41 113(1) . . ?
C3 C4 H42 109(2) . . ?
C3 C4 H43 110(1) . . ?
H41 C4 H42 107(1) . . ?
H41 C4 H43 111(2) . . ?
H42 C4 H43 106(1) . . ?
Au C5 C6 121.8(8) . . ?
Au C5 C10 124.1(7) . . ?
C6 C5 C10 114.0(9) . . ?
C5 C6 C7 127(1) . . ?
C5 C6 F1 120.3(9) . . ?
C7 C6 F1 112.9(9) . . ?
C6 C7 C8 116(1) . . ?
C6 C7 F2 124(1) . . ?
C8 C7 F2 120(1) . . ?
C7 C8 C9 119(1) . . ?
C7 C8 F3 118(1) . . ?
C9 C8 F3 122(1) . . ?
C8 C9 C10 120(1) . . ?
C8 C9 F4 118(1) . . ?
C10 C9 F4 121(1) . . ?
C5 C10 C9 123(1) . . ?
C5 C10 F5 121.0(9) . . ?
C9 C10 F5 116(1) . . ?

loop_
_geom_bond_atom_site_label_1
_geom_bond_atom_site_label_2
_geom_bond_distance
_geom_bond_site_symmetry_2
_geom_bond_publ_flag
Au N1 2.081(8) . ?
Au C5 2.00(1) . ?
S1 C1 1.70(1) . ?
S1 C2 1.71(1) . ?
N1 C1 1.27(1) . ?
N1 C3 1.42(1) . ?
C1 H1 .91(1) . ?
C2 C3 1.32(2) . ?
C2 H2 .92(1) . ?
C3 C4 1.46(2) . ?
C4 H41 .95(2) . ?
C4 H42 1.00(2) . ?
C4 H43 .96(1) . ?
C5 C6 1.31(1) . ?
C5 C10 1.40(2) . ?
C6 C7 1.39(2) . ?
C6 F1 1.37(1) . ?
C7 C8 1.40(2) . ?
C7 F2 1.37(1) . ?
C8 C9 1.34(2) . ?
C8 F3 1.35(1) . ?
C9 C10 1.36(2) . ?
C9 F4 1.36(1) . ?
C10 F5 1.34(1) . ?
